data_4505211
loop_
_publ_author_name
'Awaleh, Mohamed Osman'
'Badia, Antonella'
'Brisse, Fran\,cois'

_publ_section_title
;
 Silver Coodination Polymers with Flexible Ligands. Syntheses, Crystal
 Structures, and Effect of the Counteranion and the Solvent on the
 Structure of Complexes [AgL1X]\\infty of the Bis(Phenylthio)methane
 LigandL1with Silver(I) Salts, X = ClO4-, BF4-, CF3COO-, CF3SO3-,
 CF3CF2CF2COO-, and-OOCCF2CF2COO-
;
_journal_issue 5
_journal_name_full 'Crystal Growth &amp; Design'
_journal_page_first 1897
_journal_paper_doi 10.1021/cg050180u
_journal_volume 5
_journal_year 2005
_chemical_compound_source 'Synthesized by the authors. See text'
_chemical_formula_moiety 'C14 H12 Ag F3 O3 S3'
_chemical_formula_sum 'C14 H12 Ag F3 O3 S3'
_chemical_formula_weight 489.29
_chemical_name_systematic
; 
 ? 
;
_space_group_IT_number 14
_symmetry_cell_setting monoclinic
_symmetry_space_group_name_Hall '-P 2yn'
_symmetry_space_group_name_H-M 'P 1 21/n 1'
_atom_sites_solution_hydrogens geom
_atom_sites_solution_primary direct
_atom_sites_solution_secondary difmap
_audit_creation_method SHELXL-97
_cell_angle_alpha 90.00
_cell_angle_beta 110.00(2)
_cell_angle_gamma 90.00
_cell_formula_units_Z 4
_cell_length_a 8.953(2)
_cell_length_b 19.407(2)
_cell_length_c 10.506(2)
_cell_measurement_reflns_used 25
_cell_measurement_temperature 220(2)
_cell_measurement_theta_max 25.00
_cell_measurement_theta_min 20.00
_cell_volume 1715.3(6)
_computing_cell_refinement 'CAD4 Program (Nonius 1989)'
_computing_data_collection 'CAD4 Program (Nonius 1989)'
_computing_data_reduction 'Local Program'
_computing_molecular_graphics 'SHELXTL (Bruker, 1997)'
_computing_publication_material 'UdMX (local program)'
_computing_structure_refinement 'SHELXL97 (Sheldrick, 1997)'
_computing_structure_solution 'SHELXS97 (Sheldrick, 1997)'
_diffrn_ambient_temperature 220(2)
_diffrn_measured_fraction_theta_full 0.999
_diffrn_measured_fraction_theta_max 0.999
_diffrn_measurement_device_type Enraf-Nonius-CAD4
_diffrn_measurement_method \w/2\q
_diffrn_radiation_monochromator graphite
_diffrn_radiation_source 'X-ray sealed tube'
_diffrn_radiation_type CuK\a
_diffrn_radiation_wavelength 1.54178
_diffrn_reflns_av_R_equivalents 0.000
_diffrn_reflns_av_sigmaI/netI 0.0664
_diffrn_reflns_limit_h_max 10
_diffrn_reflns_limit_h_min -10
_diffrn_reflns_limit_k_max 23
_diffrn_reflns_limit_k_min -23
_diffrn_reflns_limit_l_max 12
_diffrn_reflns_limit_l_min -12
_diffrn_reflns_number 16587
_diffrn_reflns_theta_full 70.02
_diffrn_reflns_theta_max 70.02
_diffrn_reflns_theta_min 4.56
_diffrn_standards_decay_% -0.25
_diffrn_standards_interval_time 60
_diffrn_standards_number 5
_exptl_absorpt_coefficient_mu 13.241
_exptl_absorpt_correction_T_max 0.5600
_exptl_absorpt_correction_T_min 0.0500
_exptl_absorpt_correction_type gaussian
_exptl_absorpt_process_details 'Gaussian from crystal shape'
_exptl_crystal_colour Colorless
_exptl_crystal_density_diffrn 1.895
_exptl_crystal_density_method 'not measured'
_exptl_crystal_description block
_exptl_crystal_F_000 968
_exptl_crystal_size_max 0.25
_exptl_crystal_size_mid 0.13
_exptl_crystal_size_min 0.05
_refine_diff_density_max 0.860
_refine_diff_density_min -1.194
_refine_diff_density_rms 0.121
_refine_ls_extinction_method none
_refine_ls_goodness_of_fit_ref 0.877
_refine_ls_hydrogen_treatment constr
_refine_ls_matrix_type full
_refine_ls_number_parameters 217
_refine_ls_number_reflns 3248
_refine_ls_number_restraints 0
_refine_ls_restrained_S_all 0.877
_refine_ls_R_factor_all 0.0770
_refine_ls_R_factor_gt 0.0504
_refine_ls_shift/su_max 0.000
_refine_ls_shift/su_mean 0.000
_refine_ls_structure_factor_coef Fsqd
_refine_ls_weighting_details 'calc w=1/[\s^2^(Fo^2^)+(0.0752P)^2^] where P=(Fo^2^+2Fc^2^)/3'
_refine_ls_weighting_scheme calc
_refine_ls_wR_factor_gt 0.1223
_refine_ls_wR_factor_ref 0.1302
_reflns_number_gt 2074
_reflns_number_total 3248
_reflns_threshold_expression I>2\s(I)
_cod_data_source_file cg050180usi20050425_041923.cif
_cod_data_source_block Complex4
_cod_depositor_comments
;
The following automatic conversions were performed:

'_symmetry_cell_setting' value 'Monoclinic' changed to 'monoclinic'
according to /home/saulius/struct/CIF-dictionaries/cif_core.dic
dictionary named 'cif_core.dic' version 2.4.1 from
2010-06-29.

'_geom_bond_publ_flag' value 'Y' changed to 'y'
according to /home/saulius/struct/CIF-dictionaries/cif_core.dic
dictionary named 'cif_core.dic' version 2.4.1 from 2010-06-29 (27
times).

'_geom_angle_publ_flag' value 'Y' changed to 'y' according
to /home/saulius/struct/CIF-dictionaries/cif_core.dic dictionary
named 'cif_core.dic' version 2.4.1 from 2010-06-29 (39 times).

Automatic conversion script
Id: cif_fix_values 1715 2011-07-08 13:25:40Z adriana 
;
_cod_original_sg_symbol_H-M P21/n
_cod_database_code 4505211

loop_
_symmetry_equiv_pos_as_xyz
'x, y, z'
'-x+1/2, y+1/2, -z+1/2'
'-x, -y, -z'
'x-1/2, -y-1/2, z-1/2'

loop_
_atom_site_label
_atom_site_type_symbol
_atom_site_fract_x
_atom_site_fract_y
_atom_site_fract_z
_atom_site_U_iso_or_equiv
_atom_site_adp_type
_atom_site_occupancy
_atom_site_symmetry_multiplicity
_atom_site_calc_flag
_atom_site_refinement_flags
Ag1 Ag 0.54208(7) 0.19836(3) 0.62666(5) 0.05388(19) Uani 1 1 d .
S1 S 0.5159(2) 0.14768(8) 0.40820(16) 0.0420(4) Uani 1 1 d .
S4 S 0.2690(2) 0.15816(11) 0.8212(2) 0.0587(5) Uani 1 1 d .
C17 C 0.3909(8) 0.2073(3) 0.2849(7) 0.0455(16) Uani 1 1 d .
H17A H 0.3575 0.1857 0.1962 0.055 Uiso 1 1 calc R
H17B H 0.4528 0.2478 0.2813 0.055 Uiso 1 1 calc R
C11 C 0.3915(8) 0.0738(3) 0.3807(7) 0.0453(16) Uani 1 1 d .
C16 C 0.3009(9) 0.0591(4) 0.4577(8) 0.060(2) Uani 1 1 d .
H16 H 0.2993 0.0893 0.5260 0.072 Uiso 1 1 calc R
C15 C 0.2109(10) -0.0004(5) 0.4352(10) 0.073(3) Uani 1 1 d .
H15 H 0.1506 -0.0110 0.4892 0.088 Uiso 1 1 calc R
C14 C 0.2115(11) -0.0444(5) 0.3308(11) 0.078(3) Uani 1 1 d .
H14 H 0.1493 -0.0841 0.3134 0.094 Uiso 1 1 calc R
O1 O 0.3983(6) 0.1640(3) 0.7690(6) 0.0780(17) Uani 1 1 d .
O2 O 0.2866(8) 0.1954(4) 0.9420(7) 0.103(2) Uani 1 1 d .
O3 O 0.1137(6) 0.1632(3) 0.7250(6) 0.0768(17) Uani 1 1 d .
C12 C 0.3932(9) 0.0287(4) 0.2784(8) 0.060(2) Uani 1 1 d .
H12 H 0.4557 0.0380 0.2257 0.072 Uiso 1 1 calc R
C13 C 0.3010(11) -0.0299(4) 0.2559(10) 0.073(3) Uani 1 1 d .
H13 H 0.3013 -0.0600 0.1870 0.088 Uiso 1 1 calc R
F2 F 0.1710(8) 0.0523(3) 0.9221(6) 0.108(2) Uani 1 1 d .
F3 F 0.2682(11) 0.0282(3) 0.7693(9) 0.154(4) Uani 1 1 d .
F1 F 0.4235(11) 0.0593(5) 0.9653(9) 0.198(5) Uani 1 1 d .
C1 C 0.2830(14) 0.0711(6) 0.8715(12) 0.096(4) Uani 1 1 d .
S2 S 0.21405(19) 0.23431(8) 0.32224(16) 0.0417(4) Uani 1 1 d .
C21 C 0.2910(7) 0.2918(3) 0.4611(6) 0.0375(14) Uani 1 1 d .
C26 C 0.4173(8) 0.3364(3) 0.4786(7) 0.0453(15) Uani 1 1 d .
H26 H 0.4705 0.3362 0.4165 0.054 Uiso 1 1 calc R
C22 C 0.2157(10) 0.2907(4) 0.5546(8) 0.060(2) Uani 1 1 d .
H22 H 0.1329 0.2600 0.5456 0.072 Uiso 1 1 calc R
C23 C 0.2651(11) 0.3364(5) 0.6638(8) 0.071(2) Uani 1 1 d .
H23 H 0.2137 0.3362 0.7272 0.085 Uiso 1 1 calc R
C24 C 0.3852(10) 0.3805(4) 0.6790(8) 0.059(2) Uani 1 1 d .
H24 H 0.4155 0.4110 0.7517 0.071 Uiso 1 1 calc R
C25 C 0.4643(9) 0.3806(4) 0.5858(7) 0.0545(18) Uani 1 1 d .
H25 H 0.5487 0.4106 0.5966 0.065 Uiso 1 1 calc R

loop_
_atom_site_aniso_label
_atom_site_aniso_U_11
_atom_site_aniso_U_22
_atom_site_aniso_U_33
_atom_site_aniso_U_23
_atom_site_aniso_U_13
_atom_site_aniso_U_12
Ag1 0.0560(3) 0.0575(3) 0.0350(3) -0.0069(3) -0.0013(2) -0.0015(3)
S1 0.0406(8) 0.0437(8) 0.0377(8) -0.0027(7) 0.0083(7) 0.0028(7)
S4 0.0512(11) 0.0688(13) 0.0588(12) -0.0029(10) 0.0222(9) -0.0004(9)
C17 0.054(4) 0.040(4) 0.042(4) 0.001(3) 0.016(3) 0.009(3)
C11 0.042(4) 0.041(4) 0.043(4) 0.006(3) 0.001(3) 0.003(3)
C16 0.058(5) 0.055(5) 0.056(5) 0.001(4) 0.003(4) -0.006(4)
C15 0.051(5) 0.069(5) 0.085(7) 0.024(5) 0.005(5) -0.009(4)
C14 0.061(6) 0.054(5) 0.086(7) 0.001(5) -0.017(5) -0.004(4)
O1 0.059(4) 0.114(5) 0.069(4) 0.002(4) 0.032(3) -0.003(3)
O2 0.100(5) 0.132(6) 0.094(5) -0.057(5) 0.055(4) -0.032(5)
O3 0.049(3) 0.090(4) 0.083(4) 0.030(4) 0.011(3) 0.003(3)
C12 0.053(5) 0.054(4) 0.057(5) -0.019(4) -0.002(4) 0.006(4)
C13 0.068(6) 0.053(5) 0.074(6) -0.019(4) -0.008(5) 0.000(4)
F2 0.163(6) 0.076(4) 0.125(5) 0.038(3) 0.101(5) 0.035(4)
F3 0.274(11) 0.065(4) 0.207(9) 0.001(5) 0.189(9) 0.014(5)
F1 0.171(8) 0.263(10) 0.173(9) 0.146(8) 0.078(7) 0.133(8)
C1 0.109(9) 0.108(8) 0.095(8) 0.045(7) 0.064(7) 0.054(7)
S2 0.0416(8) 0.0419(8) 0.0339(8) 0.0016(7) 0.0029(7) 0.0027(7)
C21 0.041(3) 0.032(3) 0.036(3) 0.006(3) 0.007(3) 0.007(3)
C26 0.043(4) 0.045(4) 0.047(4) 0.001(3) 0.015(3) 0.002(3)
C22 0.060(5) 0.070(5) 0.058(5) -0.007(4) 0.029(4) -0.015(4)
C23 0.076(6) 0.090(6) 0.056(5) -0.023(5) 0.036(5) -0.006(5)
C24 0.072(5) 0.054(4) 0.044(4) -0.015(4) 0.012(4) 0.008(4)
C25 0.057(5) 0.049(4) 0.048(4) -0.010(3) 0.006(4) -0.005(4)

loop_
_atom_type_symbol
_atom_type_description
_atom_type_scat_dispersion_real
_atom_type_scat_dispersion_imag
_atom_type_scat_source
C C 0.0181 0.0091 'International Tables Vol C Tables 4.2.6.8 and 6.1.1.4'
H H 0.0000 0.0000 'International Tables Vol C Tables 4.2.6.8 and 6.1.1.4'
O O 0.0492 0.0322 'International Tables Vol C Tables 4.2.6.8 and 6.1.1.4'
F F 0.0727 0.0534 'International Tables Vol C Tables 4.2.6.8 and 6.1.1.4'
S S 0.3331 0.5567 'International Tables Vol C Tables 4.2.6.8 and 6.1.1.4'
Ag Ag 0.1306 4.2820 'International Tables Vol C Tables 4.2.6.8 and 6.1.1.4'

loop_
_geom_angle_atom_site_label_1
_geom_angle_atom_site_label_2
_geom_angle_atom_site_label_3
_geom_angle_site_symmetry_3
_geom_angle
_geom_angle_publ_flag
O1 AG1 S1 . 125.56(16) y
O1 AG1 S2 4_666 86.72(15) y
S1 AG1 S2 4_666 145.85(6) y
C11 S1 C17 . 101.5(3) y
C11 S1 AG1 . 109.4(2) y
C17 S1 AG1 . 104.7(2) y
O3 S4 O2 . 112.6(4) y
O3 S4 O1 . 116.3(4) y
O2 S4 O1 . 116.1(4) y
O3 S4 C1 . 103.4(5) y
O2 S4 C1 . 104.2(5) y
O1 S4 C1 . 101.8(4) y
S1 C17 S2 . 113.4(4) y
S1 C17 H17A . 108.9 ?
S2 C17 H17A . 108.9 ?
S1 C17 H17B . 108.9 ?
S2 C17 H17B . 108.9 ?
H17A C17 H17B . 107.7 ?
C16 C11 C12 . 119.7(7) y
C16 C11 S1 . 122.8(6) y
C12 C11 S1 . 117.5(6) y
C11 C16 C15 . 120.4(8) y
C11 C16 H16 . 119.8 ?
C15 C16 H16 . 119.8 ?
C16 C15 C14 . 119.3(9) y
C16 C15 H15 . 120.4 ?
C14 C15 H15 . 120.4 ?
C13 C14 C15 . 120.1(9) y
C13 C14 H14 . 119.9 ?
C15 C14 H14 . 119.9 ?
S4 O1 AG1 . 159.5(4) y
C13 C12 C11 . 119.3(9) y
C13 C12 H12 . 120.4 ?
C11 C12 H12 . 120.4 ?
C14 C13 C12 . 121.3(9) y
C14 C13 H13 . 119.4 ?
C12 C13 H13 . 119.4 ?
F2 C1 F1 . 107.9(9) y
F2 C1 F3 . 105.6(10) y
F1 C1 F3 . 107.4(9) y
F2 C1 S4 . 113.3(7) y
F1 C1 S4 . 109.9(9) y
F3 C1 S4 . 112.4(7) y
C21 S2 C17 . 103.6(3) y
C21 S2 AG1 4_565 107.82(19) y
C17 S2 AG1 4_565 108.1(2) y
C22 C21 C26 . 119.7(6) y
C22 C21 S2 . 115.5(5) y
C26 C21 S2 . 124.8(5) y
C25 C26 C21 . 120.7(7) y
C25 C26 H26 . 119.7 ?
C21 C26 H26 . 119.7 ?
C21 C22 C23 . 118.9(7) y
C21 C22 H22 . 120.5 ?
C23 C22 H22 . 120.5 ?
C24 C23 C22 . 121.3(7) y
C24 C23 H23 . 119.4 ?
C22 C23 H23 . 119.4 ?
C23 C24 C25 . 119.8(7) y
C23 C24 H24 . 120.1 ?
C25 C24 H24 . 120.1 ?
C26 C25 C24 . 119.6(7) y
C26 C25 H25 . 120.2 ?
C24 C25 H25 . 120.2 ?

loop_
_geom_bond_atom_site_label_1
_geom_bond_atom_site_label_2
_geom_bond_site_symmetry_2
_geom_bond_distance
_geom_bond_publ_flag
Ag1 O1 . 2.378(5) y
Ag1 S1 . 2.4336(17) y
Ag1 S2 4_666 2.4771(17) y
S1 C11 . 1.777(7) y
S1 C17 . 1.811(6) y
S4 O3 . 1.416(5) y
S4 O2 . 1.422(6) y
S4 O1 . 1.444(5) y
S4 C1 . 1.762(11) y
C17 S2 . 1.833(7) y
C17 H17a . 0.97 ?
C17 H17b . 0.97 ?
C11 C16 . 1.358(10) y
C11 C12 . 1.390(9) y
C16 C15 . 1.382(10) y
C16 H16 . 0.93 ?
C15 C14 . 1.391(13) y
C15 H15 . 0.93 ?
C14 C13 . 1.332(13) y
C14 H14 . 0.93 ?
C12 C13 . 1.378(11) y
C12 H12 . 0.93 ?
C13 H13 . 0.93 ?
F2 C1 . 1.336(11) y
F3 C1 . 1.328(13) y
F1 C1 . 1.326(13) y
S2 C21 . 1.778(6) y
S2 Ag1 4_565 2.4771(17) y
C21 C22 . 1.369(9) y
C21 C26 . 1.385(9) y
C26 C25 . 1.363(9) y
C26 H26 . 0.93 ?
C22 C23 . 1.397(10) y
C22 H22 . 0.93 ?
C23 C24 . 1.341(11) y
C23 H23 . 0.93 ?
C24 C25 . 1.391(10) y
C24 H24 . 0.93 ?
C25 H25 . 0.93 ?

loop_
_geom_torsion_atom_site_label_1
_geom_torsion_atom_site_label_2
_geom_torsion_atom_site_label_3
_geom_torsion_atom_site_label_4
_geom_torsion_site_symmetry_1
_geom_torsion_site_symmetry_4
_geom_torsion
O1 AG1 S1 C11 . . -7.3(3)
S2 AG1 S1 C11 4_666 . 150.9(2)
O1 AG1 S1 C17 . . 100.7(3)
S2 AG1 S1 C17 4_666 . -101.0(3)
C11 S1 C17 S2 . . 66.9(4)
AG1 S1 C17 S2 . . -46.9(4)
C17 S1 C11 C16 . . -97.2(6)
AG1 S1 C11 C16 . . 13.0(6)
C17 S1 C11 C12 . . 85.0(6)
AG1 S1 C11 C12 . . -164.8(5)
C12 C11 C16 C15 . . 0.2(12)
S1 C11 C16 C15 . . -177.5(6)
C11 C16 C15 C14 . . -1.4(14)
C16 C15 C14 C13 . . 1.6(15)
O3 S4 O1 AG1 . . 29.8(12)
O2 S4 O1 AG1 . . -106.2(11)
C1 S4 O1 AG1 . . 141.4(11)
S1 AG1 O1 S4 . . -79.9(11)
S2 AG1 O1 S4 4_666 . 112.1(11)
C16 C11 C12 C13 . . 0.8(12)
S1 C11 C12 C13 . . 178.6(6)
C15 C14 C13 C12 . . -0.7(15)
C11 C12 C13 C14 . . -0.5(14)
O3 S4 C1 F2 . . -57.8(9)
O2 S4 C1 F2 . . 60.1(9)
O1 S4 C1 F2 . . -178.8(9)
O3 S4 C1 F1 . . -178.6(7)
O2 S4 C1 F1 . . -60.7(8)
O1 S4 C1 F1 . . 60.4(8)
O3 S4 C1 F3 . . 61.8(9)
O2 S4 C1 F3 . . 179.7(8)
O1 S4 C1 F3 . . -59.2(9)
S1 C17 S2 C21 . . 73.7(4)
S1 C17 S2 AG1 . 4_565 -172.1(3)
C17 S2 C21 C22 . . -145.3(6)
AG1 S2 C21 C22 4_565 . 100.3(5)
C17 S2 C21 C26 . . 35.2(6)
AG1 S2 C21 C26 4_565 . -79.2(5)
C22 C21 C26 C25 . . -1.9(10)
S2 C21 C26 C25 . . 177.5(5)
C26 C21 C22 C23 . . 2.0(11)
S2 C21 C22 C23 . . -177.4(6)
C21 C22 C23 C24 . . -0.7(13)
C22 C23 C24 C25 . . -0.8(13)
C21 C26 C25 C24 . . 0.5(11)
C23 C24 C25 C26 . . 0.9(12)
